data_4106148
loop_
_publ_author_name
'G\'eza Szigethy'
'Kenneth N. Raymond'

_publ_section_title
;
 Hexadentate Terephthalamide(bis-hydroxypyridinone) Ligands for Uranyl
 Chelation: Structural and Thermodynamic Consequences of Ligand
 Variation(1)
;
_journal_name_full 'Journal of the American Chemical Society'
_journal_page_first 7942
_journal_page_last 7956
_journal_paper_doi 10.1021/ja201511u
_journal_volume 133
_journal_year 2011
_chemical_formula_moiety 'C20 H18 N4 O9 S U, 0.125(C H4 O)'
_chemical_formula_sum 'C20.13 H18.5 N4 O9.13 S U'
_chemical_formula_weight 732.48
_chemical_name_common 'o-phen(1,2-HOPO)2 uranyl complex'
_chemical_name_systematic
; 
 ? 
;
_space_group_IT_number 2
_symmetry_cell_setting triclinic
_symmetry_space_group_name_Hall '-P 1'
_symmetry_space_group_name_H-M 'P -1'
_atom_sites_solution_hydrogens geom
_atom_sites_solution_primary direct
_atom_sites_solution_secondary difmap
_audit_creation_method SHELXL-97
_cell_angle_alpha 62.678(2)
_cell_angle_beta 89.739(2)
_cell_angle_gamma 86.387(3)
_cell_formula_units_Z 4
_cell_length_a 8.2812(13)
_cell_length_b 17.169(3)
_cell_length_c 18.399(3)
_cell_measurement_reflns_used 2964
_cell_measurement_temperature 176(2)
_cell_measurement_theta_max 22.748
_cell_measurement_theta_min 2.378
_cell_volume 2318.6(7)
_computing_cell_refinement 'Saint v.7.07'
_computing_data_collection 'Bruker SMART v.6.531'
_computing_data_reduction 'Saint v.7.07'
_computing_molecular_graphics 'ORTEP-3 v.1.08, POV-Ray v3.6.1c.icl8.win32'
_computing_publication_material 'ORTEP-3 v.1.08, POV-Ray v3.6.1c.icl8.win32'
_computing_structure_refinement 'SHELXL-97 (Sheldrick, 1997)'
_computing_structure_solution 'SHELXS-97 (Sheldrick, 1990)'
_diffrn_ambient_temperature 176(2)
_diffrn_detector_area_resol_mean 8.366
_diffrn_measured_fraction_theta_full 0.981
_diffrn_measured_fraction_theta_max 0.981
_diffrn_measurement_device_type 'Bruker APEX-I'
_diffrn_measurement_method \w-scans
_diffrn_radiation_monochromator graphite
_diffrn_radiation_source 'fine-focus sealed tube'
_diffrn_radiation_type MoK\a
_diffrn_radiation_wavelength 0.71073
_diffrn_reflns_av_R_equivalents 0.0300
_diffrn_reflns_av_sigmaI/netI 0.0624
_diffrn_reflns_limit_h_max 9
_diffrn_reflns_limit_h_min -9
_diffrn_reflns_limit_k_max 20
_diffrn_reflns_limit_k_min -16
_diffrn_reflns_limit_l_max 21
_diffrn_reflns_limit_l_min -22
_diffrn_reflns_number 13925
_diffrn_reflns_theta_full 25.37
_diffrn_reflns_theta_max 25.37
_diffrn_reflns_theta_min 2.21
_diffrn_standards_number 0
_exptl_absorpt_coefficient_mu 7.151
_exptl_absorpt_correction_T_max 0.8141
_exptl_absorpt_correction_T_min 0.4343
_exptl_absorpt_correction_type multi-scan
_exptl_absorpt_process_details 'Blessing, 1995'
_exptl_crystal_colour red
_exptl_crystal_density_diffrn 2.098
_exptl_crystal_description plate
_exptl_crystal_F_000 1393
_exptl_crystal_size_max 0.14
_exptl_crystal_size_mid 0.08
_exptl_crystal_size_min 0.03
_refine_diff_density_max 3.795
_refine_diff_density_min -2.418
_refine_diff_density_rms 0.171
_refine_ls_extinction_coef none
_refine_ls_extinction_method none
_refine_ls_goodness_of_fit_ref 1.013
_refine_ls_hydrogen_treatment constr
_refine_ls_matrix_type full
_refine_ls_number_parameters 651
_refine_ls_number_reflns 8335
_refine_ls_number_restraints 7
_refine_ls_restrained_S_all 1.013
_refine_ls_R_factor_all 0.0654
_refine_ls_R_factor_gt 0.0423
_refine_ls_shift/su_max 0.001
_refine_ls_shift/su_mean 0.000
_refine_ls_structure_factor_coef Fsqd
_refine_ls_weighting_details 'calc w=1/[\s^2^(Fo^2^)+(0.0621P)^2^+0.0000P] where P=(Fo^2^+2Fc^2^)/3'
_refine_ls_weighting_scheme calc
_refine_ls_wR_factor_gt 0.1030
_refine_ls_wR_factor_ref 0.1116
_reflns_number_gt 6026
_reflns_number_total 8335
_reflns_threshold_expression >2sigma(I)
_cod_data_source_file ja201511u_si_002_1.cif
_cod_data_source_block orth1h2
_cod_original_cell_volume 2318.6(6)
_cod_original_formula_sum 'C20.13 H18.50 N4 O9.13 S U'
_cod_database_code 4106148

loop_
_symmetry_equiv_pos_as_xyz
'x, y, z'
'-x, -y, -z'

loop_
_atom_site_label
_atom_site_type_symbol
_atom_site_fract_x
_atom_site_fract_y
_atom_site_fract_z
_atom_site_U_iso_or_equiv
_atom_site_adp_type
_atom_site_occupancy
_atom_site_symmetry_multiplicity
_atom_site_calc_flag
_atom_site_refinement_flags
_atom_site_disorder_assembly
_atom_site_disorder_group
U1 U 0.11356(4) 0.940884(18) 0.257822(19) 0.02988(11) Uani 1 1 d . A .
U2 U 0.42068(4) 0.692506(19) 0.728055(19) 0.03081(11) Uani 1 1 d . . .
O1 O 0.2840(8) 0.9734(4) 0.1932(4) 0.0417(15) Uani 1 1 d . . .
O2 O -0.0547(7) 0.9131(4) 0.3234(4) 0.0391(15) Uani 1 1 d . . .
O3 O 0.2938(7) 0.8801(4) 0.3708(4) 0.0378(15) Uani 1 1 d . . .
O4 O 0.1929(6) 0.7897(3) 0.3056(3) 0.0308(13) Uani 1 1 d . . .
O5 O 0.0177(7) 0.8769(3) 0.1774(3) 0.0325(13) Uani 1 1 d . . .
O6 O -0.0710(8) 1.0323(4) 0.1496(4) 0.0433(16) Uani 1 1 d . . .
O7 O 0.1346(9) 1.0721(4) 0.2659(5) 0.059(2) Uani 1 1 d . . .
O8 O 0.3805(8) 0.5368(4) 0.3767(4) 0.0516(18) Uani 1 1 d . . .
O9 O -0.1054(12) 0.7783(5) 0.0229(5) 0.079(3) Uani 1 1 d . . .
O10 O 0.2570(7) 0.6778(4) 0.7951(4) 0.0432(16) Uani 1 1 d . . .
O11 O 0.5838(8) 0.7139(4) 0.6599(4) 0.0479(17) Uani 1 1 d . . .
O12 O 0.6037(8) 0.6488(4) 0.8408(4) 0.0452(16) Uani 1 1 d . . .
O13 O 0.4970(7) 0.5402(4) 0.7985(4) 0.0427(16) Uani 1 1 d . . .
O14 O 0.3060(7) 0.6066(4) 0.6757(4) 0.0359(14) Uani 1 1 d . . .
O15 O 0.2326(7) 0.7697(4) 0.6183(4) 0.0384(15) Uani 1 1 d . . .
O16 O 0.4537(8) 0.8282(5) 0.7262(5) 0.061(2) Uani 1 1 d . . .
O17 O 0.5634(10) 0.2739(5) 0.9458(5) 0.070(2) Uani 1 1 d . . .
O18 O 0.1719(9) 0.4712(4) 0.5577(4) 0.060(2) Uani 1 1 d . . .
N1 N 0.3054(8) 0.7504(4) 0.3668(4) 0.0283(15) Uani 1 1 d . . .
N2 N 0.1940(8) 0.6443(4) 0.2920(4) 0.0331(17) Uani 1 1 d . . .
H2B H 0.1546 0.6984 0.2777 0.040 Uiso 1 1 calc R . .
N3 N -0.0083(8) 0.7408(4) 0.1504(4) 0.0323(16) Uani 1 1 d . . .
H3A H 0.0189 0.7636 0.1824 0.039 Uiso 1 1 calc R . .
N4 N -0.0833(7) 0.9242(4) 0.1124(4) 0.0260(15) Uani 1 1 d . . .
N5 N 0.5829(8) 0.5067(5) 0.8691(4) 0.0318(16) Uani 1 1 d . . .
N6 N 0.4824(8) 0.3790(4) 0.8179(4) 0.0294(15) Uani 1 1 d . . .
H6A H 0.4769 0.4360 0.7854 0.035 Uiso 1 1 calc R . .
N7 N 0.2574(8) 0.4503(4) 0.6837(4) 0.0298(16) Uani 1 1 d . . .
H7A H 0.2711 0.4777 0.7133 0.036 Uiso 1 1 calc R . .
N8 N 0.1955(7) 0.6432(4) 0.6129(4) 0.0287(15) Uani 1 1 d . . .
C1 C 0.3553(10) 0.8010(5) 0.4005(5) 0.0313(19) Uani 1 1 d . . .
C2 C 0.4676(10) 0.7613(6) 0.4662(5) 0.038(2) Uani 1 1 d . . .
H2C H 0.5025 0.7939 0.4926 0.046 Uiso 1 1 calc R . .
C3 C 0.5264(10) 0.6781(6) 0.4921(5) 0.037(2) Uani 1 1 d . . .
H3B H 0.6031 0.6522 0.5365 0.045 Uiso 1 1 calc R . .
C4 C 0.4757(10) 0.6294(6) 0.4544(5) 0.038(2) Uani 1 1 d . . .
H4A H 0.5190 0.5706 0.4727 0.046 Uiso 1 1 calc R . .
C5 C 0.3629(10) 0.6658(5) 0.3906(5) 0.0306(19) Uani 1 1 d . . .
C6 C 0.3117(10) 0.6103(5) 0.3521(6) 0.034(2) Uani 1 1 d . . .
C7 C 0.1283(10) 0.6003(5) 0.2499(6) 0.033(2) Uani 1 1 d . . .
C8 C 0.1560(11) 0.5103(5) 0.2782(6) 0.040(2) Uani 1 1 d . . .
H8A H 0.2273 0.4784 0.3242 0.048 Uiso 1 1 calc R . .
C9 C 0.0864(12) 0.4660(6) 0.2432(7) 0.049(3) Uani 1 1 d . . .
H9A H 0.1064 0.4042 0.2645 0.059 Uiso 1 1 calc R . .
C10 C -0.0170(13) 0.5145(6) 0.1742(6) 0.049(3) Uani 1 1 d . . .
H10B H -0.0676 0.4855 0.1481 0.058 Uiso 1 1 calc R . .
C11 C -0.0443(11) 0.6036(6) 0.1448(6) 0.042(2) Uani 1 1 d . . .
H11B H -0.1141 0.6356 0.0982 0.050 Uiso 1 1 calc R . .
C12 C 0.0267(10) 0.6478(5) 0.1809(5) 0.0313(19) Uani 1 1 d . . .
C13 C -0.0772(11) 0.7951(6) 0.0790(6) 0.039(2) Uani 1 1 d . . .
C14 C -0.1313(10) 0.8889(5) 0.0640(5) 0.0311(19) Uani 1 1 d . . .
C15 C -0.2331(10) 0.9388(6) -0.0009(5) 0.037(2) Uani 1 1 d . . .
H15A H -0.2696 0.9151 -0.0350 0.045 Uiso 1 1 calc R . .
C16 C -0.2848(11) 1.0252(6) -0.0180(6) 0.047(2) Uani 1 1 d . . .
H16A H -0.3554 1.0601 -0.0635 0.056 Uiso 1 1 calc R . .
C17 C -0.2324(11) 1.0583(6) 0.0316(6) 0.040(2) Uani 1 1 d . . .
H17A H -0.2668 1.1168 0.0202 0.048 Uiso 1 1 calc R . .
C18 C -0.1299(10) 1.0082(5) 0.0986(5) 0.034(2) Uani 1 1 d . . .
C19 C 0.6404(10) 0.5686(6) 0.8898(6) 0.035(2) Uani 1 1 d . . .
C20 C 0.7289(12) 0.5355(6) 0.9636(6) 0.045(2) Uani 1 1 d . . .
H20A H 0.7681 0.5751 0.9811 0.054 Uiso 1 1 calc R . .
C21 C 0.7599(13) 0.4480(7) 1.0106(6) 0.055(3) Uani 1 1 d . . .
H21A H 0.8229 0.4273 1.0598 0.066 Uiso 1 1 calc R . .
C22 C 0.7002(12) 0.3872(7) 0.9878(6) 0.049(3) Uani 1 1 d . . .
H22A H 0.7204 0.3259 1.0216 0.059 Uiso 1 1 calc R . .
C23 C 0.6121(10) 0.4185(6) 0.9156(5) 0.035(2) Uani 1 1 d . . .
C24 C 0.5477(11) 0.3505(6) 0.8936(6) 0.041(2) Uani 1 1 d . . .
C25 C 0.4223(10) 0.3254(5) 0.7862(5) 0.0307(19) Uani 1 1 d . . .
C26 C 0.4767(10) 0.2364(5) 0.8176(5) 0.034(2) Uani 1 1 d . . .
H26A H 0.5551 0.2117 0.8612 0.041 Uiso 1 1 calc R . .
C27 C 0.4185(10) 0.1846(5) 0.7862(6) 0.037(2) Uani 1 1 d . . .
H27A H 0.4591 0.1251 0.8075 0.044 Uiso 1 1 calc R . .
C28 C 0.3022(10) 0.2176(5) 0.7243(5) 0.034(2) Uani 1 1 d . . .
H28A H 0.2592 0.1804 0.7048 0.041 Uiso 1 1 calc R . .
C29 C 0.2492(10) 0.3046(5) 0.6911(5) 0.0307(19) Uani 1 1 d . . .
H29A H 0.1699 0.3273 0.6479 0.037 Uiso 1 1 calc R . .
C30 C 0.3079(9) 0.3606(5) 0.7188(5) 0.0242(17) Uani 1 1 d . . .
C31 C 0.1896(10) 0.4978(5) 0.6083(6) 0.035(2) Uani 1 1 d . . .
C32 C 0.1314(9) 0.5929(5) 0.5812(5) 0.0259(17) Uani 1 1 d . . .
C33 C 0.0199(10) 0.6323(5) 0.5187(5) 0.0316(19) Uani 1 1 d . . .
H33A H -0.0240 0.5991 0.4950 0.038 Uiso 1 1 calc R . .
C34 C -0.0309(10) 0.7213(6) 0.4889(5) 0.037(2) Uani 1 1 d . . .
H34A H -0.1127 0.7479 0.4471 0.045 Uiso 1 1 calc R . .
C35 C 0.0389(10) 0.7691(6) 0.5206(5) 0.0335(19) Uani 1 1 d . . .
H35A H 0.0071 0.8299 0.4989 0.040 Uiso 1 1 calc R . .
C36 C 0.1568(10) 0.7315(5) 0.5848(5) 0.0330(19) Uani 1 1 d . . .
S1 S 0.0241(5) 1.1454(3) 0.2572(4) 0.093(2) Uani 0.775(8) 1 d PU A 1
S1A S 0.1661(16) 1.1501(10) 0.2430(13) 0.083(4) Uani 0.225(8) 1 d PU A 2
S2 S 0.3745(5) 0.8679(3) 0.7785(4) 0.136(2) Uani 1 1 d . . .
C37 C 0.524(2) 0.8417(12) 0.8606(11) 0.146(9) Uani 1 1 d . . .
H37A H 0.5522 0.7783 0.8880 0.175 Uiso 1 1 calc R . .
H37B H 0.4778 0.8596 0.9003 0.175 Uiso 1 1 calc R . .
H37C H 0.6208 0.8731 0.8376 0.175 Uiso 1 1 calc R . .
C38 C 0.3984(15) 0.9805(9) 0.7228(13) 0.130(8) Uani 1 1 d . . .
H38A H 0.4887 0.9901 0.6857 0.156 Uiso 1 1 calc R . .
H38B H 0.4210 1.0044 0.7606 0.156 Uiso 1 1 calc R . .
H38C H 0.2988 1.0101 0.6909 0.156 Uiso 1 1 calc R . .
C39 C 0.043(2) 1.2284(9) 0.1441(13) 0.180(12) Uani 1 1 d . . .
H39A H -0.0019 1.2050 0.1095 0.216 Uiso 0.775(8) 1 calc PR A 1
H39B H 0.1573 1.2386 0.1319 0.216 Uiso 0.775(8) 1 calc PR A 1
H39C H -0.0168 1.2839 0.1331 0.216 Uiso 0.775(8) 1 calc PR A 1
H39D H 0.0571 1.2099 0.1012 0.216 Uiso 0.225(8) 1 d PR A 2
H39E H -0.0718 1.2290 0.1571 0.216 Uiso 0.225(8) 1 d PR A 2
H39F H 0.0808 1.2874 0.1248 0.216 Uiso 0.225(8) 1 d PR A 2
C40 C 0.1108(15) 1.2034(10) 0.2973(11) 0.100(6) Uani 1 1 d . . .
H40A H 0.1118 1.1706 0.3572 0.120 Uiso 0.775(8) 1 calc PR A 1
H40B H 0.0492 1.2601 0.2795 0.120 Uiso 0.775(8) 1 calc PR A 1
H40C H 0.2222 1.2134 0.2787 0.120 Uiso 0.775(8) 1 calc PR A 1
H40D H 0.1612 1.1719 0.3522 0.120 Uiso 0.225(8) 1 d PR A 2
H40E H 0.1462 1.2634 0.2702 0.120 Uiso 0.225(8) 1 d PR A 2
H40F H -0.0072 1.2055 0.3016 0.120 Uiso 0.225(8) 1 d PR A 2
O1S O 0.280(6) 0.990(3) 0.492(3) 0.151(19) Uiso 0.25 1 d PD . .
H1S H 0.3762 0.9760 0.5102 0.226 Uiso 0.25 1 calc PR . .
C41 C 0.175(6) 0.969(3) 0.557(3) 0.072(14) Uiso 0.25 1 d PD . .
H41A H 0.2050 0.9984 0.5894 0.107 Uiso 0.25 1 calc PR . .
H41B H 0.1830 0.9051 0.5922 0.107 Uiso 0.25 1 calc PR . .
H41C H 0.0638 0.9883 0.5358 0.107 Uiso 0.25 1 calc PR . .

loop_
_atom_site_aniso_label
_atom_site_aniso_U_11
_atom_site_aniso_U_22
_atom_site_aniso_U_33
_atom_site_aniso_U_23
_atom_site_aniso_U_13
_atom_site_aniso_U_12
U1 0.0387(2) 0.02139(17) 0.03076(19) -0.01320(14) -0.00686(15) -0.00018(13)
U2 0.0331(2) 0.02895(19) 0.0364(2) -0.02007(15) -0.00497(15) -0.00213(14)
O1 0.054(4) 0.037(3) 0.033(4) -0.013(3) -0.001(3) -0.015(3)
O2 0.041(4) 0.040(4) 0.038(4) -0.020(3) -0.005(3) 0.002(3)
O3 0.043(4) 0.030(3) 0.045(4) -0.022(3) -0.013(3) 0.002(3)
O4 0.031(3) 0.029(3) 0.035(3) -0.018(3) -0.020(3) 0.008(2)
O5 0.040(3) 0.025(3) 0.031(3) -0.013(3) -0.015(3) 0.003(2)
O6 0.062(4) 0.027(3) 0.041(4) -0.017(3) -0.011(3) 0.007(3)
O7 0.084(5) 0.030(4) 0.065(5) -0.024(3) -0.034(4) 0.003(3)
O8 0.055(4) 0.032(4) 0.056(5) -0.011(3) -0.002(3) 0.011(3)
O9 0.150(8) 0.043(4) 0.048(5) -0.027(4) -0.037(5) 0.009(5)
O10 0.043(4) 0.038(4) 0.048(4) -0.020(3) 0.003(3) 0.004(3)
O11 0.046(4) 0.047(4) 0.059(5) -0.031(3) 0.002(3) -0.011(3)
O12 0.048(4) 0.040(4) 0.061(5) -0.036(3) -0.017(3) 0.004(3)
O13 0.050(4) 0.036(3) 0.047(4) -0.025(3) -0.028(3) 0.011(3)
O14 0.040(3) 0.028(3) 0.039(4) -0.015(3) -0.015(3) 0.003(3)
O15 0.051(4) 0.026(3) 0.039(4) -0.016(3) -0.016(3) 0.001(3)
O16 0.054(4) 0.053(4) 0.100(6) -0.055(5) 0.003(4) -0.009(3)
O17 0.114(7) 0.042(4) 0.044(5) -0.010(4) -0.024(4) -0.015(4)
O18 0.091(6) 0.045(4) 0.056(5) -0.036(4) -0.037(4) 0.020(4)
N1 0.023(4) 0.026(4) 0.031(4) -0.009(3) -0.004(3) 0.001(3)
N2 0.029(4) 0.028(4) 0.041(5) -0.015(3) -0.006(3) -0.001(3)
N3 0.036(4) 0.030(4) 0.031(4) -0.014(3) -0.002(3) -0.005(3)
N4 0.022(3) 0.029(4) 0.027(4) -0.012(3) 0.000(3) -0.004(3)
N5 0.025(4) 0.038(4) 0.037(4) -0.021(3) -0.008(3) 0.003(3)
N6 0.029(4) 0.028(4) 0.025(4) -0.008(3) -0.009(3) 0.000(3)
N7 0.035(4) 0.026(4) 0.033(4) -0.017(3) -0.003(3) -0.003(3)
N8 0.022(3) 0.036(4) 0.027(4) -0.013(3) -0.002(3) 0.001(3)
C1 0.034(5) 0.030(5) 0.026(5) -0.010(4) -0.003(4) -0.003(4)
C2 0.039(5) 0.043(5) 0.036(5) -0.021(4) -0.006(4) -0.004(4)
C3 0.023(4) 0.048(6) 0.033(5) -0.012(4) -0.006(4) 0.001(4)
C4 0.031(5) 0.044(5) 0.026(5) -0.006(4) -0.007(4) 0.008(4)
C5 0.029(4) 0.029(4) 0.029(5) -0.010(4) 0.006(4) -0.003(4)
C6 0.033(5) 0.022(4) 0.041(5) -0.009(4) 0.008(4) -0.006(4)
C7 0.024(4) 0.027(4) 0.046(5) -0.016(4) 0.007(4) -0.007(3)
C8 0.040(5) 0.027(5) 0.053(6) -0.019(4) 0.004(4) -0.009(4)
C9 0.055(6) 0.027(5) 0.069(8) -0.023(5) 0.026(6) -0.012(4)
C10 0.070(7) 0.042(6) 0.051(7) -0.035(5) 0.010(5) -0.020(5)
C11 0.052(6) 0.044(5) 0.043(6) -0.030(5) 0.011(5) -0.013(4)
C12 0.030(4) 0.027(4) 0.039(5) -0.017(4) 0.011(4) -0.009(4)
C13 0.050(6) 0.040(5) 0.030(5) -0.018(4) -0.005(4) -0.009(4)
C14 0.028(4) 0.032(5) 0.031(5) -0.011(4) 0.002(4) -0.008(4)
C15 0.038(5) 0.043(5) 0.032(5) -0.017(4) -0.004(4) -0.007(4)
C16 0.036(5) 0.051(6) 0.044(6) -0.015(5) -0.009(4) 0.009(4)
C17 0.043(5) 0.032(5) 0.039(5) -0.011(4) 0.005(4) 0.003(4)
C18 0.035(5) 0.027(4) 0.034(5) -0.010(4) -0.006(4) 0.005(4)
C19 0.032(5) 0.046(6) 0.043(6) -0.034(5) -0.003(4) 0.003(4)
C20 0.056(6) 0.053(6) 0.037(5) -0.027(5) -0.004(5) -0.019(5)
C21 0.068(7) 0.066(7) 0.032(5) -0.021(5) -0.011(5) -0.027(6)
C22 0.063(7) 0.047(6) 0.032(5) -0.014(4) -0.006(5) -0.014(5)
C23 0.036(5) 0.040(5) 0.033(5) -0.018(4) 0.001(4) -0.005(4)
C24 0.048(6) 0.040(5) 0.033(5) -0.014(4) -0.006(4) -0.020(4)
C25 0.028(4) 0.032(5) 0.041(5) -0.024(4) 0.011(4) -0.011(4)
C26 0.030(5) 0.033(5) 0.035(5) -0.013(4) -0.006(4) 0.005(4)
C27 0.038(5) 0.025(4) 0.049(6) -0.020(4) 0.004(4) -0.001(4)
C28 0.044(5) 0.031(5) 0.031(5) -0.016(4) 0.017(4) -0.015(4)
C29 0.028(4) 0.040(5) 0.032(5) -0.022(4) 0.003(4) -0.002(4)
C30 0.026(4) 0.032(4) 0.026(4) -0.023(4) 0.003(3) -0.005(3)
C31 0.035(5) 0.023(4) 0.048(6) -0.020(4) -0.015(4) 0.009(4)
C32 0.027(4) 0.024(4) 0.025(4) -0.010(3) -0.002(3) -0.004(3)
C33 0.032(5) 0.035(5) 0.031(5) -0.017(4) -0.004(4) -0.006(4)
C34 0.035(5) 0.045(5) 0.030(5) -0.016(4) -0.007(4) 0.002(4)
C35 0.035(5) 0.034(5) 0.033(5) -0.017(4) 0.005(4) -0.003(4)
C36 0.036(5) 0.034(5) 0.033(5) -0.018(4) -0.001(4) -0.004(4)
S1 0.057(3) 0.076(3) 0.191(6) -0.097(4) 0.043(3) -0.026(2)
S1A 0.041(6) 0.083(7) 0.169(9) -0.093(7) 0.031(7) -0.023(5)
S2 0.081(3) 0.139(4) 0.291(7) -0.181(5) 0.098(4) -0.070(3)
C37 0.203(19) 0.196(19) 0.139(16) -0.148(16) 0.096(15) -0.144(16)
C38 0.048(8) 0.082(10) 0.31(3) -0.135(15) -0.011(11) 0.001(7)
C39 0.171(18) 0.053(9) 0.20(2) 0.033(11) 0.100(17) 0.035(10)
C40 0.064(8) 0.116(12) 0.183(18) -0.122(13) 0.020(10) -0.015(8)

loop_
_atom_type_symbol
_atom_type_description
_atom_type_scat_dispersion_real
_atom_type_scat_dispersion_imag
_atom_type_scat_source
C C 0.0033 0.0016 'International Tables Vol C Tables 4.2.6.8 and 6.1.1.4'
H H 0.0000 0.0000 'International Tables Vol C Tables 4.2.6.8 and 6.1.1.4'
N N 0.0061 0.0033 'International Tables Vol C Tables 4.2.6.8 and 6.1.1.4'
O O 0.0106 0.0060 'International Tables Vol C Tables 4.2.6.8 and 6.1.1.4'
S S 0.1246 0.1234 'International Tables Vol C Tables 4.2.6.8 and 6.1.1.4'
U U -9.6767 9.6646 'International Tables Vol C Tables 4.2.6.8 and 6.1.1.4'

loop_
_geom_angle_atom_site_label_1
_geom_angle_atom_site_label_2
_geom_angle_atom_site_label_3
_geom_angle
O2 U1 O1 177.0(3)
O2 U1 O7 91.8(3)
O1 U1 O7 85.3(3)
O2 U1 O3 90.9(2)
O1 U1 O3 88.4(3)
O7 U1 O3 84.8(2)
O2 U1 O6 87.3(2)
O1 U1 O6 92.7(3)
O7 U1 O6 81.5(2)
O3 U1 O6 166.1(2)
O2 U1 O4 90.5(2)
O1 U1 O4 91.8(2)
O7 U1 O4 149.8(2)
O3 U1 O4 65.04(18)
O6 U1 O4 128.74(19)
O2 U1 O5 94.3(2)
O1 U1 O5 88.4(2)
O7 U1 O5 145.1(2)
O3 U1 O5 129.33(18)
O6 U1 O5 64.57(19)
O4 U1 O5 64.54(17)
O11 U2 O10 176.5(3)
O11 U2 O14 91.1(2)
O10 U2 O14 91.5(3)
O11 U2 O16 88.3(3)
O10 U2 O16 88.3(3)
O14 U2 O16 151.5(2)
O11 U2 O15 91.6(3)
O10 U2 O15 87.5(3)
O14 U2 O15 65.08(19)
O16 U2 O15 86.5(2)
O11 U2 O13 92.9(3)
O10 U2 O13 90.3(3)
O14 U2 O13 64.65(19)
O16 U2 O13 143.8(2)
O15 U2 O13 129.59(19)
O11 U2 O12 91.0(3)
O10 U2 O12 89.1(3)
O14 U2 O12 129.2(2)
O16 U2 O12 79.3(2)
O15 U2 O12 165.4(2)
O13 U2 O12 64.6(2)
C1 O3 U1 122.3(5)
N1 O4 U1 119.3(4)
N4 O5 U1 120.3(4)
C18 O6 U1 122.9(5)
S1A O7 S1 52.1(6)
S1A O7 U1 157.5(10)
S1 O7 U1 136.1(4)
C19 O12 U2 122.2(5)
N5 O13 U2 120.4(4)
N8 O14 U2 120.6(4)
C36 O15 U2 122.2(5)
S2 O16 U2 129.9(4)
O4 N1 C1 115.5(6)
O4 N1 C5 120.4(6)
C1 N1 C5 124.1(7)
C6 N2 C7 126.2(7)
C6 N2 H2B 116.9
C7 N2 H2B 116.9
C13 N3 C12 126.2(7)
C13 N3 H3A 116.9
C12 N3 H3A 116.9
O5 N4 C14 120.2(6)
O5 N4 C18 116.2(6)
C14 N4 C18 123.6(7)
O13 N5 C23 121.5(7)
O13 N5 C19 115.1(7)
C23 N5 C19 123.5(7)
C24 N6 C25 125.6(7)
C24 N6 H6A 117.2
C25 N6 H6A 117.2
C31 N7 C30 125.2(7)
C31 N7 H7A 117.4
C30 N7 H7A 117.4
O14 N8 C32 120.3(6)
O14 N8 C36 115.2(6)
C32 N8 C36 124.4(7)
O3 C1 N1 117.5(7)
O3 C1 C2 125.3(8)
N1 C1 C2 117.1(7)
C3 C2 C1 120.7(8)
C3 C2 H2C 119.6
C1 C2 H2C 119.6
C2 C3 C4 120.3(8)
C2 C3 H3B 119.8
C4 C3 H3B 119.8
C5 C4 C3 120.4(8)
C5 C4 H4A 119.8
C3 C4 H4A 119.8
N1 C5 C4 117.2(8)
N1 C5 C6 124.4(7)
C4 C5 C6 118.4(8)
O8 C6 N2 124.0(8)
O8 C6 C5 117.4(8)
N2 C6 C5 118.6(7)
C8 C7 C12 118.5(8)
C8 C7 N2 121.7(8)
C12 C7 N2 119.7(7)
C9 C8 C7 123.1(10)
C9 C8 H8A 118.5
C7 C8 H8A 118.5
C8 C9 C10 117.8(9)
C8 C9 H9A 121.1
C10 C9 H9A 121.1
C11 C10 C9 119.9(9)
C11 C10 H10B 120.0
C9 C10 H10B 120.0
C10 C11 C12 121.7(10)
C10 C11 H11B 119.2
C12 C11 H11B 119.2
C11 C12 C7 119.0(8)
C11 C12 N3 120.4(8)
C7 C12 N3 120.5(7)
O9 C13 N3 126.4(9)
O9 C13 C14 115.7(8)
N3 C13 C14 117.9(8)
N4 C14 C15 118.3(8)
N4 C14 C13 123.5(7)
C15 C14 C13 118.2(8)
C14 C15 C16 120.5(8)
C14 C15 H15A 119.7
C16 C15 H15A 119.7
C17 C16 C15 119.2(9)
C17 C16 H16A 120.4
C15 C16 H16A 120.4
C16 C17 C18 121.2(9)
C16 C17 H17A 119.4
C18 C17 H17A 119.4
O6 C18 N4 115.9(7)
O6 C18 C17 127.0(8)
N4 C18 C17 117.1(8)
O12 C19 N5 116.7(8)
O12 C19 C20 127.0(8)
N5 C19 C20 116.3(8)
C21 C20 C19 121.3(9)
C21 C20 H20A 119.4
C19 C20 H20A 119.4
C20 C21 C22 120.9(9)
C20 C21 H21A 119.5
C22 C21 H21A 119.5
C23 C22 C21 118.6(9)
C23 C22 H22A 120.7
C21 C22 H22A 120.7
N5 C23 C22 119.4(8)
N5 C23 C24 123.6(8)
C22 C23 C24 117.0(8)
O17 C24 N6 125.3(8)
O17 C24 C23 116.8(8)
N6 C24 C23 117.9(8)
C26 C25 N6 121.3(8)
C26 C25 C30 117.6(7)
N6 C25 C30 121.0(7)
C27 C26 C25 121.0(8)
C27 C26 H26A 119.5
C25 C26 H26A 119.5
C26 C27 C28 121.1(8)
C26 C27 H27A 119.4
C28 C27 H27A 119.4
C29 C28 C27 119.2(8)
C29 C28 H28A 120.4
C27 C28 H28A 120.4
C28 C29 C30 121.9(8)
C28 C29 H29A 119.0
C30 C29 H29A 119.0
C29 C30 N7 122.3(7)
C29 C30 C25 118.9(7)
N7 C30 C25 118.8(6)
O18 C31 N7 125.5(7)
O18 C31 C32 115.6(8)
N7 C31 C32 118.9(7)
C33 C32 N8 118.3(7)
C33 C32 C31 118.8(7)
N8 C32 C31 122.8(7)
C32 C33 C34 120.7(8)
C32 C33 H33A 119.6
C34 C33 H33A 119.6
C35 C34 C33 119.0(8)
C35 C34 H34A 120.5
C33 C34 H34A 120.5
C34 C35 C36 122.4(8)
C34 C35 H35A 118.8
C36 C35 H35A 118.8
O15 C36 N8 116.8(7)
O15 C36 C35 128.0(8)
N8 C36 C35 115.1(7)
O7 S1 C40 109.8(6)
O7 S1 C39 102.7(6)
C40 S1 C39 97.2(10)
O7 S1 H40F 137.8
C40 S1 H40F 34.7
C39 S1 H40F 103.8
O7 S1A C40 121.6(14)
O7 S1A C39 110.8(12)
C40 S1A C39 96.5(11)
O16 S2 C38 104.4(7)
O16 S2 C37 104.1(6)
C38 S2 C37 98.6(8)
S2 C37 H37A 109.5
S2 C37 H37B 109.5
H37A C37 H37B 109.5
S2 C37 H37C 109.5
H37A C37 H37C 109.5
H37B C37 H37C 109.5
S2 C38 H38A 109.5
S2 C38 H38B 109.5
H38A C38 H38B 109.5
S2 C38 H38C 109.5
H38A C38 H38C 109.5
H38B C38 H38C 109.5
S1 C39 S1A 36.3(5)
S1 C39 H39A 109.5
S1A C39 H39A 119.7
S1 C39 H39B 109.5
S1A C39 H39B 73.3
H39A C39 H39B 109.5
S1 C39 H39C 109.5
S1A C39 H39C 126.7
H39A C39 H39C 109.5
H39B C39 H39C 109.5
S1 C39 H39D 122.1
S1A C39 H39D 111.6
H39A C39 H39D 30.3
H39B C39 H39D 79.2
H39C C39 H39D 121.3
S1 C39 H39E 72.6
S1A C39 H39E 108.8
H39A C39 H39E 79.5
H39B C39 H39E 168.6
H39C C39 H39E 60.0
H39D C39 H39E 109.5
S1 C39 H39F 124.5
S1A C39 H39F 108.0
H39A C39 H39F 125.7
H39B C39 H39F 59.8
H39C C39 H39F 49.6
H39D C39 H39F 109.5
H39E C39 H39F 109.5
S1 C40 S1A 41.9(5)
S1 C40 H40A 109.5
S1A C40 H40A 119.0
S1 C40 H40B 109.5
S1A C40 H40B 129.4
H40A C40 H40B 109.5
S1 C40 H40C 109.5
S1A C40 H40C 67.9
H40A C40 H40C 109.5
H40B C40 H40C 109.5
S1 C40 H40D 118.7
S1A C40 H40D 109.1
H40A C40 H40D 24.6
H40B C40 H40D 121.2
H40C C40 H40D 84.9
S1 C40 H40E 129.8
S1A C40 H40E 110.0
H40A C40 H40E 120.4
H40B C40 H40E 49.5
H40C C40 H40E 60.2
H40D C40 H40E 109.4
S1 C40 H40F 67.8
S1A C40 H40F 109.3
H40A C40 H40F 84.8
H40B C40 H40F 60.1
H40C C40 H40F 165.1
H40D C40 H40F 109.5
H40E C40 H40F 109.5
C41 O1S H1S 109.5
O1S C41 H41A 109.5
O1S C41 H41B 109.5
H41A C41 H41B 109.5
O1S C41 H41C 109.5
H41A C41 H41C 109.5
H41B C41 H41C 109.5

loop_
_geom_bond_atom_site_label_1
_geom_bond_atom_site_label_2
_geom_bond_distance
U1 O2 1.779(6)
U1 O1 1.787(6)
U1 O7 2.341(6)
U1 O3 2.341(6)
U1 O6 2.371(6)
U1 O4 2.374(5)
U1 O5 2.375(5)
U2 O11 1.777(6)
U2 O10 1.779(6)
U2 O14 2.345(6)
U2 O16 2.347(6)
U2 O15 2.361(6)
U2 O13 2.367(6)
U2 O12 2.370(6)
O3 C1 1.279(9)
O4 N1 1.350(8)
O5 N4 1.350(8)
O6 C18 1.294(10)
O7 S1A 1.250(15)
O7 S1 1.456(8)
O8 C6 1.229(9)
O9 C13 1.220(11)
O12 C19 1.269(10)
O13 N5 1.341(9)
O14 N8 1.355(8)
O15 C36 1.277(10)
O16 S2 1.535(8)
O17 C24 1.219(11)
O18 C31 1.223(10)
N1 C1 1.362(10)
N1 C5 1.363(10)
N2 C6 1.363(11)
N2 C7 1.436(11)
N2 H2B 0.8800
N3 C13 1.317(11)
N3 C12 1.439(10)
N3 H3A 0.8800
N4 C14 1.359(10)
N4 C18 1.374(10)
N5 C23 1.360(11)
N5 C19 1.391(10)
N6 C24 1.349(11)
N6 C25 1.410(10)
N6 H6A 0.8800
N7 C31 1.348(11)
N7 C30 1.404(9)
N7 H7A 0.8800
N8 C32 1.375(10)
N8 C36 1.375(10)
C1 C2 1.402(12)
C2 C3 1.340(12)
C2 H2C 0.9500
C3 C4 1.392(12)
C3 H3B 0.9500
C4 C5 1.380(12)
C4 H4A 0.9500
C5 C6 1.504(12)
C7 C8 1.389(11)
C7 C12 1.398(12)
C8 C9 1.354(13)
C8 H8A 0.9500
C9 C10 1.410(15)
C9 H9A 0.9500
C10 C11 1.372(12)
C10 H10B 0.9500
C11 C12 1.373(11)
C11 H11B 0.9500
C13 C14 1.540(12)
C14 C15 1.361(12)
C15 C16 1.405(12)
C15 H15A 0.9500
C16 C17 1.362(13)
C16 H16A 0.9500
C17 C18 1.387(12)
C17 H17A 0.9500
C19 C20 1.397(13)
C20 C21 1.353(13)
C20 H20A 0.9500
C21 C22 1.406(13)
C21 H21A 0.9500
C22 C23 1.375(13)
C22 H22A 0.9500
C23 C24 1.526(12)
C25 C26 1.406(11)
C25 C30 1.432(11)
C26 C27 1.372(12)
C26 H26A 0.9500
C27 C28 1.376(12)
C27 H27A 0.9500
C28 C29 1.372(11)
C28 H28A 0.9500
C29 C30 1.389(10)
C29 H29A 0.9500
C31 C32 1.518(10)
C32 C33 1.360(11)
C33 C34 1.402(11)
C33 H33A 0.9500
C34 C35 1.361(12)
C34 H34A 0.9500
C35 C36 1.412(12)
C35 H35A 0.9500
S1 C40 1.681(13)
S1 C39 1.920(18)
S1 H40F 1.5931
S1A C40 1.683(18)
S1A C39 1.94(3)
S2 C38 1.748(15)
S2 C37 1.826(19)
C37 H37A 0.9800
C37 H37B 0.9800
C37 H37C 0.9800
C38 H38A 0.9800
C38 H38B 0.9800
C38 H38C 0.9800
C39 H39A 0.9800
C39 H39B 0.9800
C39 H39C 0.9800
C39 H39D 0.9802
C39 H39E 0.9801
C39 H39F 0.9799
C40 H40A 0.9800
C40 H40B 0.9800
C40 H40C 0.9800
C40 H40D 0.9801
C40 H40E 0.9800
C40 H40F 0.9799
O1S C41 1.401(10)
O1S H1S 0.8400
C41 H41A 0.9800
C41 H41B 0.9800
C41 H41C 0.9800

loop_
_geom_torsion_atom_site_label_1
_geom_torsion_atom_site_label_2
_geom_torsion_atom_site_label_3
_geom_torsion_atom_site_label_4
_geom_torsion
O2 U1 O3 C1 94.5(6)
O1 U1 O3 C1 -88.4(6)
O7 U1 O3 C1 -173.8(6)
O6 U1 O3 C1 177.0(8)
O4 U1 O3 C1 4.3(6)
O5 U1 O3 C1 -1.7(7)
O2 U1 O4 N1 -95.5(5)
O1 U1 O4 N1 82.7(5)
O7 U1 O4 N1 -1.1(8)
O3 U1 O4 N1 -4.7(5)
O6 U1 O4 N1 177.5(5)
O5 U1 O4 N1 170.1(6)
O2 U1 O5 N4 87.4(5)
O1 U1 O5 N4 -91.4(5)
O7 U1 O5 N4 -11.9(7)
O3 U1 O5 N4 -178.0(4)
O6 U1 O5 N4 2.4(5)
O4 U1 O5 N4 175.9(5)
O2 U1 O6 C18 -98.4(7)
O1 U1 O6 C18 84.6(7)
O7 U1 O6 C18 169.4(7)
O3 U1 O6 C18 178.7(8)
O4 U1 O6 C18 -9.9(8)
O5 U1 O6 C18 -2.4(6)
O2 U1 O7 S1A -150(2)
O1 U1 O7 S1A 30(2)
O3 U1 O7 S1A 119(2)
O6 U1 O7 S1A -63(2)
O4 U1 O7 S1A 116(2)
O5 U1 O7 S1A -50(2)
O2 U1 O7 S1 -48.8(8)
O1 U1 O7 S1 131.7(8)
O3 U1 O7 S1 -139.5(8)
O6 U1 O7 S1 38.3(7)
O4 U1 O7 S1 -142.8(6)
O5 U1 O7 S1 51.3(10)
O11 U2 O12 C19 -101.1(7)
O10 U2 O12 C19 82.3(7)
O14 U2 O12 C19 -8.9(8)
O16 U2 O12 C19 170.8(7)
O15 U2 O12 C19 158.9(8)
O13 U2 O12 C19 -8.4(6)
O11 U2 O13 N5 98.4(6)
O10 U2 O13 N5 -80.3(6)
O14 U2 O13 N5 -171.8(6)
O16 U2 O13 N5 7.3(8)
O15 U2 O13 N5 -167.2(5)
O12 U2 O13 N5 8.7(5)
O11 U2 O14 N8 -91.7(5)
O10 U2 O14 N8 86.0(5)
O16 U2 O14 N8 -3.3(8)
O15 U2 O14 N8 -0.5(5)
O13 U2 O14 N8 175.6(6)
O12 U2 O14 N8 176.2(5)
O11 U2 O15 C36 92.4(7)
O10 U2 O15 C36 -90.9(7)
O14 U2 O15 C36 1.9(6)
O16 U2 O15 C36 -179.4(7)
O13 U2 O15 C36 -2.6(8)
O12 U2 O15 C36 -167.7(8)
O11 U2 O16 S2 -171.5(7)
O10 U2 O16 S2 9.3(7)
O14 U2 O16 S2 99.4(8)
O15 U2 O16 S2 96.8(6)
O13 U2 O16 S2 -78.9(7)
O12 U2 O16 S2 -80.2(6)
U1 O4 N1 C1 5.0(8)
U1 O4 N1 C5 -174.5(5)
U1 O5 N4 C14 176.6(5)
U1 O5 N4 C18 -2.3(8)
U2 O13 N5 C23 172.2(6)
U2 O13 N5 C19 -8.7(9)
U2 O14 N8 C32 178.5(5)
U2 O14 N8 C36 -0.8(8)
U1 O3 C1 N1 -3.5(10)
U1 O3 C1 C2 177.8(7)
O4 N1 C1 O3 -1.1(11)
C5 N1 C1 O3 178.4(7)
O4 N1 C1 C2 177.7(7)
C5 N1 C1 C2 -2.8(12)
O3 C1 C2 C3 -179.2(8)
N1 C1 C2 C3 2.2(13)
C1 C2 C3 C4 -0.5(13)
C2 C3 C4 C5 -0.8(13)
O4 N1 C5 C4 -178.9(7)
C1 N1 C5 C4 1.6(12)
O4 N1 C5 C6 1.1(11)
C1 N1 C5 C6 -178.3(8)
C3 C4 C5 N1 0.3(12)
C3 C4 C5 C6 -179.8(8)
C7 N2 C6 O8 2.0(13)
C7 N2 C6 C5 -178.7(7)
N1 C5 C6 O8 175.8(8)
C4 C5 C6 O8 -4.1(12)
N1 C5 C6 N2 -3.5(12)
C4 C5 C6 N2 176.6(8)
C6 N2 C7 C8 13.4(13)
C6 N2 C7 C12 -169.9(8)
C12 C7 C8 C9 -1.6(13)
N2 C7 C8 C9 175.1(8)
C7 C8 C9 C10 1.0(14)
C8 C9 C10 C11 -0.2(14)
C9 C10 C11 C12 0.0(14)
C10 C11 C12 C7 -0.5(13)
C10 C11 C12 N3 -178.0(8)
C8 C7 C12 C11 1.3(12)
N2 C7 C12 C11 -175.4(7)
C8 C7 C12 N3 178.7(7)
N2 C7 C12 N3 2.0(11)
C13 N3 C12 C11 -15.4(12)
C13 N3 C12 C7 167.2(8)
C12 N3 C13 O9 -9.4(16)
C12 N3 C13 C14 169.4(7)
O5 N4 C14 C15 -180.0(7)
C18 N4 C14 C15 -1.1(12)
O5 N4 C14 C13 0.4(11)
C18 N4 C14 C13 179.2(7)
O9 C13 C14 N4 -167.1(9)
N3 C13 C14 N4 14.0(12)
O9 C13 C14 C15 13.3(13)
N3 C13 C14 C15 -165.7(8)
N4 C14 C15 C16 1.0(12)
C13 C14 C15 C16 -179.3(8)
C14 C15 C16 C17 -0.4(14)
C15 C16 C17 C18 -0.2(14)
U1 O6 C18 N4 2.2(10)
U1 O6 C18 C17 -177.0(7)
O5 N4 C18 O6 0.2(10)
C14 N4 C18 O6 -178.8(7)
O5 N4 C18 C17 179.4(7)
C14 N4 C18 C17 0.5(12)
C16 C17 C18 O6 179.4(9)
C16 C17 C18 N4 0.2(13)
U2 O12 C19 N5 7.3(11)
U2 O12 C19 C20 -170.9(7)
O13 N5 C19 O12 1.0(11)
C23 N5 C19 O12 -179.9(8)
O13 N5 C19 C20 179.4(7)
C23 N5 C19 C20 -1.6(12)
O12 C19 C20 C21 179.9(9)
N5 C19 C20 C21 1.8(14)
C19 C20 C21 C22 -1.7(16)
C20 C21 C22 C23 1.3(16)
O13 N5 C23 C22 -179.7(8)
C19 N5 C23 C22 1.3(13)
O13 N5 C23 C24 -1.7(12)
C19 N5 C23 C24 179.3(8)
C21 C22 C23 N5 -1.1(14)
C21 C22 C23 C24 -179.3(9)
C25 N6 C24 O17 -0.3(16)
C25 N6 C24 C23 177.8(7)
N5 C23 C24 O17 -170.0(9)
C22 C23 C24 O17 8.1(14)
N5 C23 C24 N6 11.7(13)
C22 C23 C24 N6 -170.2(9)
C24 N6 C25 C26 -24.2(12)
C24 N6 C25 C30 158.2(8)
N6 C25 C26 C27 -179.6(8)
C30 C25 C26 C27 -1.9(12)
C25 C26 C27 C28 -1.5(13)
C26 C27 C28 C29 2.9(13)
C27 C28 C29 C30 -0.8(12)
C28 C29 C30 N7 178.2(7)
C28 C29 C30 C25 -2.6(12)
C31 N7 C30 C29 -20.7(12)
C31 N7 C30 C25 160.1(8)
C26 C25 C30 C29 3.9(11)
N6 C25 C30 C29 -178.5(7)
C26 C25 C30 N7 -176.9(7)
N6 C25 C30 N7 0.8(11)
C30 N7 C31 O18 -5.0(14)
C30 N7 C31 C32 176.0(7)
O14 N8 C32 C33 179.5(7)
C36 N8 C32 C33 -1.2(12)
O14 N8 C32 C31 -5.6(11)
C36 N8 C32 C31 173.7(8)
O18 C31 C32 C33 21.7(12)
N7 C31 C32 C33 -159.3(8)
O18 C31 C32 N8 -153.2(8)
N7 C31 C32 N8 25.8(12)
N8 C32 C33 C34 -1.5(12)
C31 C32 C33 C34 -176.6(8)
C32 C33 C34 C35 3.2(13)
C33 C34 C35 C36 -2.3(13)
U2 O15 C36 N8 -3.1(10)
U2 O15 C36 C35 178.2(7)
O14 N8 C36 O15 2.5(11)
C32 N8 C36 O15 -176.8(7)
O14 N8 C36 C35 -178.6(7)
C32 N8 C36 C35 2.0(11)
C34 C35 C36 O15 178.5(9)
C34 C35 C36 N8 -0.2(12)
S1A O7 S1 C40 -44.6(14)
U1 O7 S1 C40 163.7(8)
S1A O7 S1 C39 58.0(14)
U1 O7 S1 C39 -93.7(10)
S1 O7 S1A C40 50.8(10)
U1 O7 S1A C40 171.3(14)
S1 O7 S1A C39 -61.2(9)
U1 O7 S1A C39 59(2)
U2 O16 S2 C38 -160.4(7)
U2 O16 S2 C37 96.6(7)
O7 S1 C39 S1A -46.8(8)
C40 S1 C39 S1A 65.5(8)
O7 S1A C39 S1 62.3(9)
C40 S1A C39 S1 -65.1(8)
O7 S1 C40 S1A 38.1(11)
C39 S1 C40 S1A -68.3(11)
O7 S1A C40 S1 -52.5(11)
C39 S1A C40 S1 66.8(9)
